data_7047658
loop_
_publ_author_name
'Sodreau, Alexandre'
'Mallet-Ladeira, Sonia'
'Lachaize, Sebastien'
'Miqueu, Karinne'
'Sotiropoulos, Jean-Marc'
'Madec, David'
'Nayral, C\'eline'
'Delpech, Fabien'

_publ_section_title
;
 Designed single-source precursors for iron germanide nanoparticles:
 colloidal synthesis and magnetic properties.
;
_journal_issue 42
_journal_name_full 'Dalton transactions (Cambridge, England : 2003)'
_journal_page_first 15114
_journal_page_last 15120
_journal_paper_doi 10.1039/c8dt02942c
_journal_volume 47
_journal_year 2018
_chemical_compound_source 'synthesis as described'
_chemical_formula_moiety 'C21 H41 Fe Ge N3 O4 Si2'
_chemical_formula_sum 'C21 H41 Fe Ge N3 O4 Si2'
_chemical_formula_weight 584.21
_space_group_IT_number 14
_space_group_name_Hall '-P 2ybc'
_space_group_name_H-M_alt 'P 1 21/c 1'
_symmetry_cell_setting monoclinic
_symmetry_Int_Tables_number 14
_symmetry_space_group_name_Hall '-P 2ybc'
_symmetry_space_group_name_H-M 'P 1 21/c 1'
_atom_sites_solution_hydrogens geom
_atom_sites_solution_primary direct
_atom_sites_solution_secondary difmap
_audit_update_record
;
2018-07-13 deposited with the CCDC.
2018-09-25 downloaded from the CCDC.
;
_cell_angle_alpha 90
_cell_angle_beta 96.027(2)
_cell_angle_gamma 90
_cell_formula_units_Z 4
_cell_length_a 14.2986(10)
_cell_length_b 12.8496(8)
_cell_length_c 15.7161(10)
_cell_measurement_reflns_used 9670
_cell_measurement_temperature 193(2)
_cell_measurement_theta_max 33.18
_cell_measurement_theta_min 3.05
_cell_measurement_wavelength 0.71073
_cell_volume 2871.6(3)
_computing_cell_refinement 'APEX2 and SAINT'
_computing_data_collection APEX2
_computing_data_reduction SAINT
_computing_molecular_graphics 'Ortep-3 for Windows (Farrugia, 1997)'
_computing_publication_material 'WinGX publication routines (Farrugia, 1999)'
_computing_structure_refinement 'SHELXL-97 (Sheldrick, 2008)'
_computing_structure_solution 'SHELXS-97 (Sheldrick, 2008)'
_diffrn_ambient_temperature 193(2)
_diffrn_measured_fraction_theta_full 0.998
_diffrn_measured_fraction_theta_max 0.998
_diffrn_measurement_device_type 'Bruker D8 VENTURE'
_diffrn_measurement_method 'phi and omega scans'
_diffrn_radiation_monochromator triumph
_diffrn_radiation_probe x-ray
_diffrn_radiation_source 'fine focus sealed tube'
_diffrn_radiation_type MoK\a
_diffrn_radiation_wavelength 0.71073
_diffrn_reflns_av_R_equivalents 0.044
_diffrn_reflns_av_unetI/netI 0.0182
_diffrn_reflns_limit_h_max 21
_diffrn_reflns_limit_h_min -21
_diffrn_reflns_limit_k_max 19
_diffrn_reflns_limit_k_min -19
_diffrn_reflns_limit_l_max 23
_diffrn_reflns_limit_l_min -23
_diffrn_reflns_number 119176
_diffrn_reflns_theta_full 32.03
_diffrn_reflns_theta_max 32.03
_diffrn_reflns_theta_min 3.05
_diffrn_standards_decay_% 0
_diffrn_standards_interval_count 0
_diffrn_standards_interval_time 0
_diffrn_standards_number 0
_exptl_absorpt_coefficient_mu 1.664
_exptl_absorpt_correction_T_max 0.7465
_exptl_absorpt_correction_T_min 0.6654
_exptl_absorpt_correction_type multi-scan
_exptl_absorpt_process_details 'SADABS (Bruker-AXS)'
_exptl_crystal_colour yellow
_exptl_crystal_density_diffrn 1.351
_exptl_crystal_density_method 'not measured'
_exptl_crystal_description block
_exptl_crystal_F_000 1224
_exptl_crystal_size_max 0.36
_exptl_crystal_size_mid 0.2
_exptl_crystal_size_min 0.06
_refine_diff_density_max 0.474
_refine_diff_density_min -0.465
_refine_diff_density_rms 0.061
_refine_ls_extinction_method none
_refine_ls_goodness_of_fit_ref 1.047
_refine_ls_hydrogen_treatment constr
_refine_ls_matrix_type full
_refine_ls_number_parameters 302
_refine_ls_number_reflns 9985
_refine_ls_number_restraints 0
_refine_ls_restrained_S_all 1.047
_refine_ls_R_factor_all 0.0379
_refine_ls_R_factor_gt 0.0256
_refine_ls_shift/su_max 0.005
_refine_ls_shift/su_mean 0
_refine_ls_structure_factor_coef Fsqd
_refine_ls_weighting_details 'calc w=1/[\s^2^(Fo^2^)+(0.0275P)^2^+1.3143P] where P=(Fo^2^+2Fc^2^)/3'
_refine_ls_weighting_scheme calc
_refine_ls_wR_factor_gt 0.06
_refine_ls_wR_factor_ref 0.0662
_reflns_number_gt 8173
_reflns_number_total 9985
_reflns_threshold_expression >2sigma(I)
_cod_data_source_file c8dt02942c2.cif
_cod_data_source_block 2b
_cod_depositor_comments 'Adding full bibliography for 7047657--7047658.cif.'
_cod_original_sg_symbol_H-M 'P 21/c'
_cod_database_code 7047658

loop_
_symmetry_equiv_pos_as_xyz
'x, y, z'
'-x, y+1/2, -z+1/2'
'-x, -y, -z'
'x, -y-1/2, z-1/2'

loop_
_atom_site_label
_atom_site_type_symbol
_atom_site_fract_x
_atom_site_fract_y
_atom_site_fract_z
_atom_site_U_iso_or_equiv
_atom_site_adp_type
_atom_site_occupancy
_atom_site_symmetry_multiplicity
_atom_site_calc_flag
_atom_site_refinement_flags
C1 C 0.01978(10) 0.01312(12) 0.23151(9) 0.0296(3) Uani 1 1 d .
C2 C 0.02896(11) 0.07010(12) 0.38364(9) 0.0320(3) Uani 1 1 d .
C3 C 0.18467(11) -0.02938(12) 0.37178(9) 0.0310(3) Uani 1 1 d .
C4 C 0.14081(10) 0.19361(11) 0.32077(9) 0.0283(3) Uani 1 1 d .
C5 C 0.26967(9) 0.22710(9) 0.15495(8) 0.0215(2) Uani 1 1 d .
C6 C 0.30526(11) 0.33783(10) 0.13932(9) 0.0297(3) Uani 1 1 d .
C7 C 0.24575(13) 0.39845(12) 0.06892(12) 0.0419(4) Uani 1 1 d .
H7A H 0.2436 0.36 0.0149 0.063 Uiso 1 1 calc R
H7B H 0.2739 0.4671 0.062 0.063 Uiso 1 1 calc R
H7C H 0.1818 0.407 0.0849 0.063 Uiso 1 1 calc R
C8 C 0.40508(12) 0.33351(14) 0.11017(12) 0.0428(4) Uani 1 1 d .
H8A H 0.403 0.2964 0.0555 0.064 Uiso 1 1 calc R
H8B H 0.4473 0.2969 0.1533 0.064 Uiso 1 1 calc R
H8C H 0.4282 0.4045 0.1032 0.064 Uiso 1 1 calc R
C9 C 0.30431(14) 0.40028(12) 0.22339(11) 0.0427(4) Uani 1 1 d .
H9A H 0.3277 0.4708 0.2152 0.064 Uiso 1 1 calc R
H9B H 0.3447 0.3657 0.2691 0.064 Uiso 1 1 calc R
H9C H 0.2399 0.4039 0.2392 0.064 Uiso 1 1 calc R
C10 C 0.10754(9) 0.21700(10) 0.06551(8) 0.0231(2) Uani 1 1 d .
H10 H 0.1289 0.266 0.0221 0.028 Uiso 1 1 calc R
C11 C 0.06069(10) 0.12367(12) 0.01924(9) 0.0305(3) Uani 1 1 d .
H11A H 0.105 0.0905 -0.0159 0.046 Uiso 1 1 calc R
H11B H 0.0049 0.1468 -0.0175 0.046 Uiso 1 1 calc R
H11C H 0.0419 0.0736 0.0613 0.046 Uiso 1 1 calc R
C12 C 0.03844(11) 0.27396(13) 0.11711(10) 0.0351(3) Uani 1 1 d .
H12A H 0.0129 0.2251 0.1566 0.053 Uiso 1 1 calc R
H12B H -0.013 0.3028 0.0781 0.053 Uiso 1 1 calc R
H12C H 0.0712 0.3305 0.1498 0.053 Uiso 1 1 calc R
C13 C 0.40427(10) 0.16532(11) 0.26385(10) 0.0305(3) Uani 1 1 d .
H13 H 0.4294 0.2376 0.2598 0.037 Uiso 1 1 calc R
C14 C 0.47523(11) 0.08997(16) 0.23323(14) 0.0482(4) Uani 1 1 d .
H14A H 0.4505 0.0189 0.2345 0.072 Uiso 1 1 calc R
H14B H 0.5343 0.0945 0.2708 0.072 Uiso 1 1 calc R
H14C H 0.4868 0.1078 0.1746 0.072 Uiso 1 1 calc R
C15 C 0.38884(13) 0.14416(19) 0.35640(11) 0.0519(5) Uani 1 1 d .
H15A H 0.3423 0.1932 0.3744 0.078 Uiso 1 1 calc R
H15B H 0.4483 0.1528 0.3927 0.078 Uiso 1 1 calc R
H15C H 0.3659 0.0728 0.3618 0.078 Uiso 1 1 calc R
C16 C 0.32155(12) 0.08521(13) -0.00347(10) 0.0358(3) Uani 1 1 d .
H16A H 0.2621 0.1225 -0.0168 0.054 Uiso 1 1 calc R
H16B H 0.3541 0.0799 -0.0552 0.054 Uiso 1 1 calc R
H16C H 0.3612 0.1231 0.0408 0.054 Uiso 1 1 calc R
C17 C 0.41760(11) -0.11034(15) 0.04918(13) 0.0430(4) Uani 1 1 d .
H17A H 0.4625 -0.063 0.0806 0.064 Uiso 1 1 calc R
H17B H 0.4378 -0.1247 -0.0073 0.064 Uiso 1 1 calc R
H17C H 0.4149 -0.1756 0.0811 0.064 Uiso 1 1 calc R
C18 C 0.22236(13) -0.11256(15) -0.05330(11) 0.0434(4) Uani 1 1 d .
H18A H 0.2254 -0.1882 -0.0458 0.065 Uiso 1 1 calc R
H18B H 0.2452 -0.0939 -0.1079 0.065 Uiso 1 1 calc R
H18C H 0.1571 -0.0892 -0.0531 0.065 Uiso 1 1 calc R
C19 C 0.25644(16) -0.28909(13) 0.10302(13) 0.0522(5) Uani 1 1 d .
H19A H 0.2027 -0.2903 0.0588 0.078 Uiso 1 1 calc R
H19B H 0.26 -0.3554 0.1339 0.078 Uiso 1 1 calc R
H19C H 0.3145 -0.2784 0.0761 0.078 Uiso 1 1 calc R
C20 C 0.12737(11) -0.21489(12) 0.22034(11) 0.0350(3) Uani 1 1 d .
H20A H 0.1174 -0.1703 0.2692 0.053 Uiso 1 1 calc R
H20B H 0.1289 -0.2879 0.2384 0.053 Uiso 1 1 calc R
H20C H 0.076 -0.2045 0.1748 0.053 Uiso 1 1 calc R
C21 C 0.34098(12) -0.19152(14) 0.26655(12) 0.0429(4) Uani 1 1 d .
H21A H 0.4008 -0.1888 0.2414 0.064 Uiso 1 1 calc R
H21B H 0.3363 -0.2578 0.2967 0.064 Uiso 1 1 calc R
H21C H 0.3381 -0.1339 0.307 0.064 Uiso 1 1 calc R
N1 N 0.19056(7) 0.18005(8) 0.12083(6) 0.01947(18) Uani 1 1 d .
N2 N 0.31527(7) 0.15806(8) 0.20850(7) 0.0226(2) Uani 1 1 d .
N3 N 0.24454(7) -0.05503(8) 0.13270(7) 0.02099(19) Uani 1 1 d .
O1 O -0.04327(9) -0.01572(12) 0.18632(8) 0.0480(3) Uani 1 1 d .
O2 O -0.02652(10) 0.07858(12) 0.43070(9) 0.0521(3) Uani 1 1 d .
O3 O 0.22873(11) -0.08471(11) 0.41696(8) 0.0518(3) Uani 1 1 d .
O4 O 0.15723(10) 0.27996(9) 0.33371(8) 0.0443(3) Uani 1 1 d .
Si1 Si 0.29733(3) -0.04821(3) 0.03619(2) 0.02566(8) Uani 1 1 d .
Si2 Si 0.24130(3) -0.18036(3) 0.17980(3) 0.02567(7) Uani 1 1 d .
Fe1 Fe 0.111810(13) 0.059180(14) 0.307379(11) 0.02035(4) Uani 1 1 d .
Ge1 Ge 0.209669(8) 0.058419(9) 0.196093(8) 0.01694(3) Uani 1 1 d .

loop_
_atom_site_aniso_label
_atom_site_aniso_U_11
_atom_site_aniso_U_22
_atom_site_aniso_U_33
_atom_site_aniso_U_23
_atom_site_aniso_U_13
_atom_site_aniso_U_12
C1 0.0306(7) 0.0310(7) 0.0278(6) 0.0019(5) 0.0059(5) -0.0026(5)
C2 0.0369(7) 0.0323(7) 0.0277(6) 0.0011(5) 0.0085(6) 0.0013(6)
C3 0.0420(8) 0.0274(6) 0.0236(6) -0.0001(5) 0.0036(5) 0.0024(6)
C4 0.0346(7) 0.0261(6) 0.0252(6) -0.0017(5) 0.0080(5) 0.0010(5)
C5 0.0234(5) 0.0180(5) 0.0229(5) 0.0015(4) 0.0011(4) -0.0024(4)
C6 0.0359(7) 0.0189(5) 0.0331(7) 0.0052(5) -0.0018(6) -0.0078(5)
C7 0.0518(10) 0.0251(7) 0.0463(9) 0.0140(7) -0.0067(8) -0.0059(7)
C8 0.0408(9) 0.0368(8) 0.0507(9) 0.0111(7) 0.0053(7) -0.0160(7)
C9 0.0608(11) 0.0235(7) 0.0426(9) -0.0028(6) 0.0001(8) -0.0125(7)
C10 0.0224(5) 0.0251(6) 0.0213(5) 0.0036(4) -0.0004(4) 0.0042(4)
C11 0.0255(6) 0.0374(7) 0.0272(6) -0.0017(5) -0.0039(5) -0.0016(5)
C12 0.0339(7) 0.0377(8) 0.0343(7) 0.0037(6) 0.0062(6) 0.0158(6)
C13 0.0243(6) 0.0288(6) 0.0359(7) 0.0052(6) -0.0087(5) -0.0071(5)
C14 0.0248(7) 0.0473(10) 0.0699(13) 0.0018(9) -0.0076(8) 0.0038(7)
C15 0.0417(9) 0.0765(14) 0.0338(8) 0.0106(9) -0.0140(7) -0.0122(9)
C16 0.0360(8) 0.0370(8) 0.0374(8) 0.0078(6) 0.0183(6) 0.0038(6)
C17 0.0292(7) 0.0456(9) 0.0568(10) 0.0053(8) 0.0174(7) 0.0092(7)
C18 0.0488(10) 0.0490(10) 0.0325(8) -0.0113(7) 0.0052(7) 0.0047(8)
C19 0.0783(14) 0.0233(7) 0.0604(11) -0.0110(7) 0.0327(10) -0.0015(8)
C20 0.0380(8) 0.0244(6) 0.0447(8) -0.0019(6) 0.0136(6) -0.0092(6)
C21 0.0380(8) 0.0392(9) 0.0505(9) 0.0146(7) 0.0008(7) 0.0095(7)
N1 0.0192(4) 0.0176(4) 0.0211(4) 0.0024(4) 0.0000(4) 0.0003(3)
N2 0.0206(5) 0.0205(5) 0.0254(5) 0.0035(4) -0.0038(4) -0.0043(4)
N3 0.0218(5) 0.0174(4) 0.0244(5) -0.0012(4) 0.0055(4) 0.0004(4)
O1 0.0399(6) 0.0585(8) 0.0431(7) -0.0013(6) -0.0070(5) -0.0148(6)
O2 0.0555(8) 0.0635(9) 0.0419(7) 0.0034(6) 0.0262(6) 0.0075(7)
O3 0.0775(10) 0.0422(7) 0.0335(6) 0.0072(5) -0.0049(6) 0.0217(7)
O4 0.0602(8) 0.0248(5) 0.0493(7) -0.0084(5) 0.0123(6) -0.0040(5)
Si1 0.02337(16) 0.02796(18) 0.02706(17) 0.00006(14) 0.00922(13) 0.00340(14)
Si2 0.02952(18) 0.01618(15) 0.03224(18) -0.00043(13) 0.00757(14) 0.00084(13)
Fe1 0.02457(9) 0.01878(8) 0.01803(8) 0.00042(6) 0.00375(6) -0.00025(6)
Ge1 0.01753(6) 0.01469(5) 0.01844(6) 0.00059(4) 0.00119(4) -0.00054(4)

loop_
_atom_type_symbol
_atom_type_description
_atom_type_scat_dispersion_real
_atom_type_scat_dispersion_imag
_atom_type_scat_source
C C 0.0033 0.0016 'International Tables Vol C Tables 4.2.6.8 and 6.1.1.4'
H H 0 0 'International Tables Vol C Tables 4.2.6.8 and 6.1.1.4'
N N 0.0061 0.0033 'International Tables Vol C Tables 4.2.6.8 and 6.1.1.4'
O O 0.0106 0.006 'International Tables Vol C Tables 4.2.6.8 and 6.1.1.4'
Si Si 0.0817 0.0704 'International Tables Vol C Tables 4.2.6.8 and 6.1.1.4'
Fe Fe 0.3463 0.8444 'International Tables Vol C Tables 4.2.6.8 and 6.1.1.4'
Ge Ge 0.1547 1.8001 'International Tables Vol C Tables 4.2.6.8 and 6.1.1.4'

loop_
_geom_angle_atom_site_label_1
_geom_angle_atom_site_label_2
_geom_angle_atom_site_label_3
_geom_angle
O1 C1 Fe1 175.81(14)
O2 C2 Fe1 177.71(15)
O3 C3 Fe1 176.13(14)
O4 C4 Fe1 176.11(13)
N2 C5 N1 106.61(10)
N2 C5 C6 124.29(11)
N1 C5 C6 129.10(11)
C7 C6 C5 114.61(12)
C7 C6 C8 105.30(13)
C5 C6 C8 110.19(12)
C7 C6 C9 107.36(13)
C5 C6 C9 108.08(12)
C8 C6 C9 111.29(13)
C6 C7 H7A 109.5
C6 C7 H7B 109.5
H7A C7 H7B 109.5
C6 C7 H7C 109.5
H7A C7 H7C 109.5
H7B C7 H7C 109.5
C6 C8 H8A 109.5
C6 C8 H8B 109.5
H8A C8 H8B 109.5
C6 C8 H8C 109.5
H8A C8 H8C 109.5
H8B C8 H8C 109.5
C6 C9 H9A 109.5
C6 C9 H9B 109.5
H9A C9 H9B 109.5
C6 C9 H9C 109.5
H9A C9 H9C 109.5
H9B C9 H9C 109.5
N1 C10 C11 108.36(10)
N1 C10 C12 111.50(11)
C11 C10 C12 110.75(12)
N1 C10 H10 108.7
C11 C10 H10 108.7
C12 C10 H10 108.7
C10 C11 H11A 109.5
C10 C11 H11B 109.5
H11A C11 H11B 109.5
C10 C11 H11C 109.5
H11A C11 H11C 109.5
H11B C11 H11C 109.5
C10 C12 H12A 109.5
C10 C12 H12B 109.5
H12A C12 H12B 109.5
C10 C12 H12C 109.5
H12A C12 H12C 109.5
H12B C12 H12C 109.5
N2 C13 C14 109.80(13)
N2 C13 C15 110.63(12)
C14 C13 C15 111.03(15)
N2 C13 H13 108.4
C14 C13 H13 108.4
C15 C13 H13 108.4
C13 C14 H14A 109.5
C13 C14 H14B 109.5
H14A C14 H14B 109.5
C13 C14 H14C 109.5
H14A C14 H14C 109.5
H14B C14 H14C 109.5
C13 C15 H15A 109.5
C13 C15 H15B 109.5
H15A C15 H15B 109.5
C13 C15 H15C 109.5
H15A C15 H15C 109.5
H15B C15 H15C 109.5
Si1 C16 H16A 109.5
Si1 C16 H16B 109.5
H16A C16 H16B 109.5
Si1 C16 H16C 109.5
H16A C16 H16C 109.5
H16B C16 H16C 109.5
Si1 C17 H17A 109.5
Si1 C17 H17B 109.5
H17A C17 H17B 109.5
Si1 C17 H17C 109.5
H17A C17 H17C 109.5
H17B C17 H17C 109.5
Si1 C18 H18A 109.5
Si1 C18 H18B 109.5
H18A C18 H18B 109.5
Si1 C18 H18C 109.5
H18A C18 H18C 109.5
H18B C18 H18C 109.5
Si2 C19 H19A 109.5
Si2 C19 H19B 109.5
H19A C19 H19B 109.5
Si2 C19 H19C 109.5
H19A C19 H19C 109.5
H19B C19 H19C 109.5
Si2 C20 H20A 109.5
Si2 C20 H20B 109.5
H20A C20 H20B 109.5
Si2 C20 H20C 109.5
H20A C20 H20C 109.5
H20B C20 H20C 109.5
Si2 C21 H21A 109.5
Si2 C21 H21B 109.5
H21A C21 H21B 109.5
Si2 C21 H21C 109.5
H21A C21 H21C 109.5
H21B C21 H21C 109.5
C5 N1 C10 133.04(11)
C5 N1 Ge1 93.42(7)
C10 N1 Ge1 131.65(8)
C5 N2 C13 131.54(11)
C5 N2 Ge1 92.90(7)
C13 N2 Ge1 134.97(9)
Si1 N3 Si2 115.82(6)
Si1 N3 Ge1 125.66(6)
Si2 N3 Ge1 117.82(6)
N3 Si1 C16 116.29(6)
N3 Si1 C18 111.17(7)
C16 Si1 C18 105.46(8)
N3 Si1 C17 110.66(7)
C16 Si1 C17 103.03(8)
C18 Si1 C17 109.77(9)
N3 Si2 C20 114.87(6)
N3 Si2 C21 108.79(7)
C20 Si2 C21 111.02(8)
N3 Si2 C19 113.46(7)
C20 Si2 C19 101.94(8)
C21 Si2 C19 106.34(10)
C2 Fe1 C1 88.84(7)
C2 Fe1 C4 90.41(7)
C1 Fe1 C4 123.15(7)
C2 Fe1 C3 93.36(7)
C1 Fe1 C3 120.94(7)
C4 Fe1 C3 115.85(7)
C2 Fe1 Ge1 173.10(5)
C1 Fe1 Ge1 87.49(5)
C4 Fe1 Ge1 86.71(4)
C3 Fe1 Ge1 93.54(5)
N3 Ge1 N1 109.21(5)
N3 Ge1 N2 108.39(5)
N1 Ge1 N2 66.39(4)
N3 Ge1 Fe1 127.92(3)
N1 Ge1 Fe1 112.90(3)
N2 Ge1 Fe1 115.63(3)

loop_
_geom_bond_atom_site_label_1
_geom_bond_atom_site_label_2
_geom_bond_distance
C1 O1 1.1490(18)
C1 Fe1 1.7816(15)
C2 O2 1.1451(19)
C2 Fe1 1.7770(15)
C3 O3 1.1457(18)
C3 Fe1 1.7842(15)
C4 O4 1.1478(17)
C4 Fe1 1.7838(14)
C5 N2 1.3435(16)
C5 N1 1.3436(15)
C5 C6 1.5395(18)
C6 C7 1.535(2)
C6 C8 1.545(2)
C6 C9 1.547(2)
C7 H7A 0.98
C7 H7B 0.98
C7 H7C 0.98
C8 H8A 0.98
C8 H8B 0.98
C8 H8C 0.98
C9 H9A 0.98
C9 H9B 0.98
C9 H9C 0.98
C10 N1 1.4743(15)
C10 C11 1.5211(19)
C10 C12 1.5291(19)
C10 H10 1
C11 H11A 0.98
C11 H11B 0.98
C11 H11C 0.98
C12 H12A 0.98
C12 H12B 0.98
C12 H12C 0.98
C13 N2 1.4671(16)
C13 C14 1.517(2)
C13 C15 1.518(2)
C13 H13 1
C14 H14A 0.98
C14 H14B 0.98
C14 H14C 0.98
C15 H15A 0.98
C15 H15B 0.98
C15 H15C 0.98
C16 Si1 1.8689(16)
C16 H16A 0.98
C16 H16B 0.98
C16 H16C 0.98
C17 Si1 1.8875(16)
C17 H17A 0.98
C17 H17B 0.98
C17 H17C 0.98
C18 Si1 1.8693(17)
C18 H18A 0.98
C18 H18B 0.98
C18 H18C 0.98
C19 Si2 1.8734(17)
C19 H19A 0.98
C19 H19B 0.98
C19 H19C 0.98
C20 Si2 1.8640(15)
C20 H20A 0.98
C20 H20B 0.98
C20 H20C 0.98
C21 Si2 1.8716(17)
C21 H21A 0.98
C21 H21B 0.98
C21 H21C 0.98
N1 Ge1 1.9618(10)
N2 Ge1 1.9737(10)
N3 Si1 1.7658(11)
N3 Si2 1.7750(11)
N3 Ge1 1.8631(10)
Fe1 Ge1 2.3518(2)
